data_4338144
loop_
_publ_author_name
'Shieh, Minghuey'
'Chu, Yen-Yi'
'Jang, Li-Fing'
'Ho, Chia-Hua'

_publ_section_title
;
 CO and CO2 Fixation by Se-Ru-CO Hydride Clusters.
;
_journal_issue 9
_journal_name_full 'Inorganic chemistry'
_journal_page_first 4284
_journal_page_last 4286
_journal_paper_doi 10.1021/ic500821z
_journal_volume 53
_journal_year 2014
_chemical_formula_moiety 'C22 H40 N2 O10 Ru4 Se2'
_chemical_formula_sum 'C26 H40 N2 O10 Ru4 Se2'
_chemical_formula_weight 1102.80
_chemical_name_systematic
;
 ?
;
_space_group_IT_number 14
_symmetry_cell_setting monoclinic
_symmetry_space_group_name_Hall '-P 2ybc'
_symmetry_space_group_name_H-M 'P 1 21/c 1'
_atom_sites_solution_hydrogens geom
_atom_sites_solution_primary direct
_atom_sites_solution_secondary difmap
_audit_creation_method SHELXL-97
_cell_angle_alpha 90.00
_cell_angle_beta 100.259(2)
_cell_angle_gamma 90.00
_cell_formula_units_Z 2
_cell_length_a 6.9830(4)
_cell_length_b 19.8510(13)
_cell_length_c 12.7120(8)
_cell_measurement_reflns_used 23503
_cell_measurement_temperature 200(2)
_cell_measurement_theta_max 25.028
_cell_measurement_theta_min 2.037
_cell_volume 1733.96(19)
_computing_cell_refinement 'HKL Scalepack (Otwinowski & Minor 1997)'
_computing_data_collection 'Collect (Nonius BV, 1997-2000)'
_computing_data_reduction 'HKL Denzo and Scalepack (Otwinowski & Minor 19'
_computing_molecular_graphics 'Ortep-3 for Windows (Farrugia, 1997)'
_computing_publication_material 'WinGX publication routines (Farrugia, 1999)'
_computing_structure_refinement 'SHELXL-97 (Sheldrick, 1997)'
_computing_structure_solution 'SHELXS-97 (Sheldrick, 1997)'
_diffrn_ambient_temperature 200(2)
_diffrn_measured_fraction_theta_full 0.987
_diffrn_measured_fraction_theta_max 0.987
_diffrn_measurement_device_type KappaCCD
_diffrn_measurement_method 'CCD rotation images, thick slices'
_diffrn_radiation_monochromator graphite
_diffrn_radiation_source 'fine-focus sealed tube'
_diffrn_radiation_type MoK\a
_diffrn_radiation_wavelength 0.71073
_diffrn_reflns_av_R_equivalents 0.0862
_diffrn_reflns_av_sigmaI/netI 0.0691
_diffrn_reflns_limit_h_max 5
_diffrn_reflns_limit_h_min -8
_diffrn_reflns_limit_k_max 23
_diffrn_reflns_limit_k_min -17
_diffrn_reflns_limit_l_max 12
_diffrn_reflns_limit_l_min -15
_diffrn_reflns_number 7802
_diffrn_reflns_theta_full 25.05
_diffrn_reflns_theta_max 25.05
_diffrn_reflns_theta_min 2.05
_exptl_absorpt_coefficient_mu 3.860
_exptl_absorpt_correction_T_max 0.7066
_exptl_absorpt_correction_T_min 0.5212
_exptl_absorpt_correction_type multi-scan
_exptl_absorpt_process_details
;
 ?
;
_exptl_crystal_colour brown(dark)
_exptl_crystal_density_diffrn 2.112
_exptl_crystal_density_method 'not measured'
_exptl_crystal_description prism
_exptl_crystal_F_000 1068
_exptl_crystal_size_max 0.14
_exptl_crystal_size_mid 0.12
_exptl_crystal_size_min 0.08
_refine_diff_density_max 1.641
_refine_diff_density_min -2.164
_refine_diff_density_rms 0.432
_refine_ls_extinction_method none
_refine_ls_goodness_of_fit_ref 1.086
_refine_ls_hydrogen_treatment constr
_refine_ls_matrix_type full
_refine_ls_number_parameters 199
_refine_ls_number_reflns 3037
_refine_ls_number_restraints 0
_refine_ls_restrained_S_all 1.086
_refine_ls_R_factor_all 0.0756
_refine_ls_R_factor_gt 0.0549
_refine_ls_shift/su_max 0.000
_refine_ls_shift/su_mean 0.000
_refine_ls_structure_factor_coef Fsqd
_refine_ls_weighting_details 'calc w=1/[\s^2^(Fo^2^)+(0.1101P)^2^+0.8308P] where P=(Fo^2^+2Fc^2^)/3'
_refine_ls_weighting_scheme calc
_refine_ls_wR_factor_gt 0.1564
_refine_ls_wR_factor_ref 0.1757
_reflns_number_gt 2383
_reflns_number_total 3037
_reflns_threshold_expression >2sigma(I)
_cod_data_source_file ic500821z_si_002.cif
_cod_data_source_block 7
_cod_depositor_comments 'Adding full bibliography for 4338139--4338144.cif.'
_cod_original_sg_symbol_H-M 'P 21/c'
_cod_database_code 4338144

loop_
_symmetry_equiv_pos_as_xyz
'x, y, z'
'-x, y+1/2, -z+1/2'
'-x, -y, -z'
'x, -y-1/2, z-1/2'

loop_
_atom_site_label
_atom_site_type_symbol
_atom_site_fract_x
_atom_site_fract_y
_atom_site_fract_z
_atom_site_U_iso_or_equiv
_atom_site_adp_type
_atom_site_occupancy
_atom_site_symmetry_multiplicity
_atom_site_calc_flag
_atom_site_refinement_flags
Ru1 Ru 0.44612(10) 0.08430(3) 0.57461(5) 0.0276(3) Uani 1 1 d .
Ru2 Ru 0.63076(10) -0.03579(3) 0.64117(5) 0.0281(3) Uani 1 1 d .
Se1 Se 0.71083(13) 0.03190(4) 0.47909(7) 0.0298(3) Uani 1 1 d .
O1 O 0.6453(10) 0.2191(3) 0.6041(6) 0.0483(17) Uani 1 1 d .
O2 O 0.0738(10) 0.1479(3) 0.6140(6) 0.0508(18) Uani 1 1 d .
O3 O 0.5866(10) 0.0649(3) 0.8123(5) 0.0452(16) Uani 1 1 d .
O4 O 0.5291(10) -0.1402(3) 0.7932(5) 0.0481(17) Uani 1 1 d .
O5 O 1.0520(11) -0.0457(4) 0.7487(6) 0.057(2) Uani 1 1 d .
N1 N 0.0771(10) 0.3231(4) 0.4280(6) 0.0313(16) Uani 1 1 d .
C1 C 0.5717(14) 0.1674(4) 0.5929(7) 0.034(2) Uani 1 1 d .
C2 C 0.2140(14) 0.1229(4) 0.5988(7) 0.036(2) Uani 1 1 d .
C3 C 0.5628(12) 0.0471(4) 0.7234(7) 0.0314(19) Uani 1 1 d .
C4 C 0.5666(13) -0.1009(4) 0.7332(7) 0.033(2) Uani 1 1 d .
C5 C 0.8927(15) -0.0425(4) 0.7068(7) 0.037(2) Uani 1 1 d .
C6 C 0.2685(13) 0.2843(4) 0.4456(8) 0.036(2) Uani 1 1 d .
H6A H 0.3609 0.3063 0.4997 0.044 Uiso 1 1 d R
H6B H 0.2450 0.2395 0.4686 0.044 Uiso 1 1 d R
C7 C 0.3632(15) 0.2773(5) 0.3498(8) 0.047(3) Uani 1 1 d .
H7A H 0.4815 0.2520 0.3678 0.057 Uiso 1 1 d R
H7B H 0.3919 0.3213 0.3253 0.057 Uiso 1 1 d R
H7C H 0.2761 0.2544 0.2943 0.057 Uiso 1 1 d R
C8 C 0.1104(14) 0.3954(4) 0.3927(7) 0.035(2) Uani 1 1 d .
H8A H 0.1712 0.3934 0.3308 0.042 Uiso 1 1 d R
H8B H -0.0113 0.4189 0.3752 0.042 Uiso 1 1 d R
C9 C 0.2424(16) 0.4385(4) 0.4723(8) 0.047(3) Uani 1 1 d .
H9A H 0.2570 0.4823 0.4426 0.057 Uiso 1 1 d R
H9B H 0.3676 0.4175 0.4908 0.057 Uiso 1 1 d R
H9C H 0.1851 0.4430 0.5352 0.057 Uiso 1 1 d R
C10 C -0.0690(13) 0.2908(4) 0.3402(7) 0.0323(19) Uani 1 1 d .
H10A H -0.1928 0.3127 0.3353 0.039 Uiso 1 1 d R
H10B H -0.0244 0.2950 0.2733 0.039 Uiso 1 1 d R
C11 C -0.1046(15) 0.2171(5) 0.3549(8) 0.046(2) Uani 1 1 d .
H11A H -0.1984 0.2007 0.2959 0.055 Uiso 1 1 d R
H11B H -0.1530 0.2105 0.4202 0.055 Uiso 1 1 d R
H11C H 0.0153 0.1928 0.3582 0.055 Uiso 1 1 d R
C12 C 0.0059(13) 0.3225(4) 0.5344(7) 0.034(2) Uani 1 1 d .
H12A H -0.0169 0.2767 0.5531 0.041 Uiso 1 1 d R
H12B H 0.1030 0.3421 0.5887 0.041 Uiso 1 1 d R
C13 C -0.1816(14) 0.3596(4) 0.5357(8) 0.041(2) Uani 1 1 d .
H13A H -0.2164 0.3563 0.6053 0.049 Uiso 1 1 d R
H13B H -0.2836 0.3407 0.4834 0.049 Uiso 1 1 d R
H13C H -0.1636 0.4061 0.5191 0.049 Uiso 1 1 d R

loop_
_atom_site_aniso_label
_atom_site_aniso_U_11
_atom_site_aniso_U_22
_atom_site_aniso_U_33
_atom_site_aniso_U_23
_atom_site_aniso_U_13
_atom_site_aniso_U_12
Ru1 0.0375(5) 0.0171(4) 0.0266(4) -0.0016(3) 0.0014(3) 0.0022(3)
Ru2 0.0378(5) 0.0195(4) 0.0250(4) 0.0004(3) 0.0001(3) 0.0022(3)
Se1 0.0380(6) 0.0215(5) 0.0288(5) -0.0016(3) 0.0028(4) -0.0011(3)
O1 0.054(4) 0.025(3) 0.060(5) 0.003(3) -0.005(3) -0.007(3)
O2 0.047(4) 0.049(4) 0.057(5) -0.004(3) 0.009(3) 0.017(3)
O3 0.071(5) 0.029(3) 0.032(4) -0.002(3) -0.002(3) 0.007(3)
O4 0.068(5) 0.036(4) 0.037(4) 0.013(3) 0.001(3) -0.011(3)
O5 0.045(4) 0.071(5) 0.048(4) 0.007(4) -0.013(4) 0.003(4)
N1 0.039(4) 0.022(4) 0.032(4) -0.002(3) 0.003(3) 0.002(3)
C1 0.050(6) 0.025(5) 0.027(5) -0.001(4) 0.006(4) 0.009(4)
C2 0.046(6) 0.021(4) 0.037(5) -0.002(4) 0.000(4) -0.004(4)
C3 0.036(5) 0.026(4) 0.029(5) -0.003(4) -0.004(4) 0.001(3)
C4 0.041(5) 0.028(4) 0.026(5) -0.004(4) -0.006(4) -0.002(4)
C5 0.048(6) 0.031(5) 0.030(5) 0.005(4) 0.001(4) 0.000(4)
C6 0.030(5) 0.031(5) 0.046(6) 0.004(4) -0.001(4) 0.005(4)
C7 0.050(6) 0.032(5) 0.058(7) 0.008(5) 0.006(5) -0.002(4)
C8 0.048(5) 0.021(4) 0.034(5) 0.004(4) 0.001(4) 0.003(4)
C9 0.064(7) 0.024(4) 0.053(6) 0.003(4) 0.005(5) -0.006(4)
C10 0.034(5) 0.031(4) 0.031(5) -0.004(4) 0.003(4) -0.001(4)
C11 0.053(6) 0.033(5) 0.051(6) -0.012(5) 0.006(5) -0.009(4)
C12 0.039(5) 0.035(5) 0.029(5) -0.002(4) 0.005(4) -0.002(4)
C13 0.047(6) 0.035(5) 0.041(6) -0.002(4) 0.006(4) 0.003(4)

loop_
_atom_type_symbol
_atom_type_description
_atom_type_scat_dispersion_real
_atom_type_scat_dispersion_imag
_atom_type_scat_source
C C 0.0033 0.0016 'International Tables Vol C Tables 4.2.6.8 and 6.1.1.4'
H H 0.0000 0.0000 'International Tables Vol C Tables 4.2.6.8 and 6.1.1.4'
Ru Ru -1.2594 0.8363 'International Tables Vol C Tables 4.2.6.8 and 6.1.1.4'
Se Se -0.0929 2.2259 'International Tables Vol C Tables 4.2.6.8 and 6.1.1.4'
O O 0.0106 0.0060 'International Tables Vol C Tables 4.2.6.8 and 6.1.1.4'
N N 0.0061 0.0033 'International Tables Vol C Tables 4.2.6.8 and 6.1.1.4'

loop_
_geom_angle_atom_site_label_1
_geom_angle_atom_site_label_2
_geom_angle_atom_site_label_3
_geom_angle
_geom_angle_site_symmetry_1
_geom_angle_site_symmetry_3
C1 Ru1 C2 91.1(4) . .
C1 Ru1 C3 95.9(4) . .
C2 Ru1 C3 102.1(4) . .
C1 Ru1 Se1 171.2(3) . 3_656
C2 Ru1 Se1 94.0(2) . 3_656
C3 Ru1 Se1 90.1(2) . 3_656
C1 Ru1 Se1 93.1(3) . .
C2 Ru1 Se1 161.9(3) . .
C3 Ru1 Se1 95.0(2) . .
Se1 Ru1 Se1 79.84(3) 3_656 .
C1 Ru1 Ru2 122.7(3) . .
C2 Ru1 Ru2 132.3(3) . .
C3 Ru1 Ru2 47.5(2) . .
Se1 Ru1 Ru2 57.77(3) 3_656 .
Se1 Ru1 Ru2 57.85(3) . .
C1 Ru1 Ru2 114.9(3) . 3_656
C2 Ru1 Ru2 106.0(3) . 3_656
C3 Ru1 Ru2 137.3(2) . 3_656
Se1 Ru1 Ru2 56.68(3) 3_656 3_656
Se1 Ru1 Ru2 56.41(3) . 3_656
Ru2 Ru1 Ru2 90.05(3) . 3_656
C4 Ru2 C5 89.8(4) . .
C4 Ru2 C3 97.7(4) . .
C5 Ru2 C3 97.3(4) . .
C4 Ru2 Se1 95.3(3) . 3_656
C5 Ru2 Se1 170.3(3) . 3_656
C3 Ru2 Se1 90.3(2) . 3_656
C4 Ru2 Se1 166.2(3) . .
C5 Ru2 Se1 93.4(3) . .
C3 Ru2 Se1 95.2(3) . .
Se1 Ru2 Se1 79.79(3) 3_656 .
C4 Ru2 Ru1 129.9(3) . .
C5 Ru2 Ru1 124.1(3) . .
C3 Ru2 Ru1 47.7(2) . .
Se1 Ru2 Ru1 57.69(2) 3_656 .
Se1 Ru2 Ru1 57.84(3) . .
C4 Ru2 Ru1 110.2(3) . 3_656
C5 Ru2 Ru1 113.8(3) . 3_656
C3 Ru2 Ru1 137.4(2) . 3_656
Se1 Ru2 Ru1 56.66(3) 3_656 3_656
Se1 Ru2 Ru1 56.35(3) . 3_656
Ru1 Ru2 Ru1 89.95(3) . 3_656
Ru1 Se1 Ru2 64.55(3) 3_656 3_656
Ru1 Se1 Ru1 100.16(3) 3_656 .
Ru2 Se1 Ru1 66.94(3) 3_656 .
Ru1 Se1 Ru2 66.97(3) 3_656 .
Ru2 Se1 Ru2 100.21(3) 3_656 .
Ru1 Se1 Ru2 64.30(3) . .
C10 N1 C12 111.6(7) . .
C10 N1 C6 110.6(6) . .
C12 N1 C6 106.4(7) . .
C10 N1 C8 107.3(6) . .
C12 N1 C8 111.0(6) . .
C6 N1 C8 109.9(7) . .
O1 C1 Ru1 178.6(8) . .
O2 C2 Ru1 178.5(8) . .
O3 C3 Ru2 136.9(7) . .
O3 C3 Ru1 138.2(7) . .
Ru2 C3 Ru1 84.8(3) . .
O4 C4 Ru2 177.8(7) . .
O5 C5 Ru2 178.5(9) . .
C7 C6 N1 115.5(8) . .
C7 C6 H6A 106.7 . .
N1 C6 H6A 109.6 . .
C7 C6 H6B 106.7 . .
N1 C6 H6B 108.7 . .
H6A C6 H6B 109.4 . .
C6 C7 H7A 110.0 . .
C6 C7 H7B 109.2 . .
H7A C7 H7B 109.5 . .
C6 C7 H7C 109.2 . .
H7A C7 H7C 109.5 . .
H7B C7 H7C 109.5 . .
C9 C8 N1 116.1(7) . .
C9 C8 H8A 105.5 . .
N1 C8 H8A 108.3 . .
C9 C8 H8B 106.8 . .
N1 C8 H8B 110.4 . .
H8A C8 H8B 109.4 . .
C8 C9 H9A 110.2 . .
C8 C9 H9B 109.8 . .
H9A C9 H9B 109.5 . .
C8 C9 H9C 108.5 . .
H9A C9 H9C 109.4 . .
H9B C9 H9C 109.5 . .
C11 C10 N1 115.2(8) . .
C11 C10 H10A 106.4 . .
N1 C10 H10A 109.7 . .
C11 C10 H10B 106.4 . .
N1 C10 H10B 109.5 . .
H10A C10 H10B 109.5 . .
C10 C11 H11A 109.8 . .
C10 C11 H11B 109.4 . .
H11A C11 H11B 109.5 . .
C10 C11 H11C 109.4 . .
H11A C11 H11C 109.4 . .
H11B C11 H11C 109.4 . .
C13 C12 N1 115.4(7) . .
C13 C12 H12A 106.2 . .
N1 C12 H12A 108.8 . .
C13 C12 H12B 107.3 . .
N1 C12 H12B 109.6 . .
H12A C12 H12B 109.4 . .
C12 C13 H13A 109.9 . .
C12 C13 H13B 109.9 . .
H13A C13 H13B 109.5 . .
C12 C13 H13C 108.7 . .
H13A C13 H13C 109.4 . .
H13B C13 H13C 109.5 . .

loop_
_geom_bond_atom_site_label_1
_geom_bond_atom_site_label_2
_geom_bond_distance
_geom_bond_site_symmetry_2
Ru1 C1 1.863(9) .
Ru1 C2 1.867(10) .
Ru1 C3 2.058(9) .
Ru1 Se1 2.5927(10) 3_656
Ru1 Se1 2.6024(11) .
Ru1 Ru2 2.7700(9) .
Ru1 Ru2 2.8663(10) 3_656
Ru2 C4 1.852(9) .
Ru2 C5 1.875(10) .
Ru2 C3 2.050(9) .
Ru2 Se1 2.5950(11) 3_656
Ru2 Se1 2.6026(11) .
Ru2 Ru1 2.8663(10) 3_656
Se1 Ru1 2.5927(10) 3_656
Se1 Ru2 2.5950(11) 3_656
O1 C1 1.146(10) .
O2 C2 1.144(11) .
O3 C3 1.168(10) .
O4 C4 1.153(10) .
O5 C5 1.147(11) .
N1 C10 1.514(11) .
N1 C12 1.522(11) .
N1 C6 1.525(11) .
N1 C8 1.535(11) .
C6 C7 1.492(13) .
C6 H6A 0.9602 .
C6 H6B 0.9594 .
C7 H7A 0.9590 .
C7 H7B 0.9604 .
C7 H7C 0.9599 .
C8 C9 1.508(13) .
C8 H8A 0.9592 .
C8 H8B 0.9601 .
C9 H9A 0.9605 .
C9 H9B 0.9593 .
C9 H9C 0.9599 .
C10 C11 1.501(12) .
C10 H10A 0.9597 .
C10 H10B 0.9600 .
C11 H11A 0.9605 .
C11 H11B 0.9594 .
C11 H11C 0.9607 .
C12 C13 1.506(13) .
C12 H12A 0.9602 .
C12 H12B 0.9596 .
C13 H13A 0.9606 .
C13 H13B 0.9599 .
C13 H13C 0.9601 .
